data_4086184
loop_
_publ_author_name
'Ai, Pengfei'
'Danopoulos, Andreas A.'
'Braunstein, Pierre'

_publ_section_title
;
 N-Phosphanyl- andN,N&#x2032;-Diphosphanyl-Substituted N-Heterocyclic
 Carbene Chromium Complexes: Synthesis, Structures, and Catalytic Ethylene
 Oligomerization
;
_journal_issue 16
_journal_name_full Organometallics
_journal_page_first 4109
_journal_paper_doi 10.1021/acs.organomet.5b00547
_journal_volume 34
_journal_year 2015
_chemical_formula_moiety 'C30 H58 Cl2 Cr N4 P2'
_chemical_formula_sum 'C30 H58 Cl2 Cr N4 P2'
_chemical_formula_weight 659.64
_chemical_name_systematic
;
 ?
;
_space_group_crystal_system monoclinic
_space_group_IT_number 14
_space_group_name_Hall '-P 2ybc'
_space_group_name_H-M_alt 'P 1 21/c 1'
_symmetry_space_group_name_Hall '-P 2ybc'
_symmetry_space_group_name_H-M 'P 1 21/c 1'
_atom_sites_solution_hydrogens geom
_atom_sites_solution_primary direct
_atom_sites_solution_secondary difmap
_audit_creation_method SHELXL-2013
_cell_angle_alpha 90
_cell_angle_beta 103.8970(10)
_cell_angle_gamma 90
_cell_formula_units_Z 2
_cell_length_a 10.5634(4)
_cell_length_b 11.2411(5)
_cell_length_c 15.7308(6)
_cell_measurement_reflns_used 7169
_cell_measurement_temperature 173(2)
_cell_measurement_theta_max 29.96
_cell_measurement_theta_min 2.65
_cell_volume 1813.27(13)
_computing_cell_refinement 'Bruker SAINT'
_computing_data_collection 'Bruker APEX2'
_computing_data_reduction 'Bruker SAINT'
_computing_molecular_graphics 'Bruker SHELXTL'
_computing_publication_material 'Bruker SHELXTL'
_computing_structure_refinement 'SHELXL-2013 (Sheldrick, 2013)'
_computing_structure_solution 'SHELXS-2013 (Sheldrick, 2013)'
_diffrn_ambient_temperature 173(2)
_diffrn_measured_fraction_theta_full 0.999
_diffrn_measured_fraction_theta_max 0.996
_diffrn_measurement_device_type 'Bruker APEX-II CCD'
_diffrn_measurement_method '\f and \w scans'
_diffrn_radiation_type MoK\a
_diffrn_radiation_wavelength 0.71073
_diffrn_reflns_av_R_equivalents 0.0219
_diffrn_reflns_av_unetI/netI 0.0257
_diffrn_reflns_laue_measured_fraction_full 0.999
_diffrn_reflns_laue_measured_fraction_max 0.996
_diffrn_reflns_limit_h_max 14
_diffrn_reflns_limit_h_min -14
_diffrn_reflns_limit_k_max 15
_diffrn_reflns_limit_k_min -14
_diffrn_reflns_limit_l_max 21
_diffrn_reflns_limit_l_min -22
_diffrn_reflns_number 15248
_diffrn_reflns_point_group_measured_fraction_full 0.999
_diffrn_reflns_point_group_measured_fraction_max 0.996
_diffrn_reflns_theta_full 25.242
_diffrn_reflns_theta_max 30.032
_diffrn_reflns_theta_min 2.250
_diffrn_source 'fine-focus sealed tube'
_exptl_absorpt_coefficient_mu 0.575
_exptl_absorpt_correction_T_max 0.8936
_exptl_absorpt_correction_T_min 0.8373
_exptl_absorpt_correction_type multi-scan
_exptl_absorpt_process_details sadabs
_exptl_crystal_colour purple
_exptl_crystal_density_diffrn 1.208
_exptl_crystal_description plate
_exptl_crystal_F_000 708
_exptl_crystal_size_max 0.320
_exptl_crystal_size_mid 0.250
_exptl_crystal_size_min 0.200
_refine_diff_density_max 1.462
_refine_diff_density_min -0.376
_refine_diff_density_rms 0.080
_refine_ls_extinction_method none
_refine_ls_goodness_of_fit_ref 1.025
_refine_ls_hydrogen_treatment constr
_refine_ls_matrix_type full
_refine_ls_number_parameters 187
_refine_ls_number_reflns 5285
_refine_ls_number_restraints 0
_refine_ls_restrained_S_all 1.025
_refine_ls_R_factor_all 0.0567
_refine_ls_R_factor_gt 0.0436
_refine_ls_shift/su_max 0.000
_refine_ls_shift/su_mean 0.000
_refine_ls_structure_factor_coef Fsqd
_refine_ls_weighting_details 'w=1/[\s^2^(Fo^2^)+(0.0731P)^2^+1.5288P] where P=(Fo^2^+2Fc^2^)/3'
_refine_ls_weighting_scheme calc
_refine_ls_wR_factor_gt 0.1209
_refine_ls_wR_factor_ref 0.1305
_reflns_Friedel_coverage 0.000
_reflns_number_gt 4353
_reflns_number_total 5285
_reflns_threshold_expression 'I > 2\s(I)'
_cod_data_source_file om5b00547_si_002.cif
_cod_data_source_block pbad121121
_cod_depositor_comments 'Adding full bibliography for 4086184--4086189.cif.'
_cod_database_code 4086184
_shelx_space_group_comment
;
The symmetry employed for this shelxl refinement is uniquely defined
by the following loop, which should always be used as a source of
symmetry information in preference to the above space-group names.
They are only intended as comments.
;
_shelx_estimated_absorpt_t_min 0.837
_shelx_estimated_absorpt_t_max 0.894
_shelxl_version_number 2013-4

loop_
_space_group_symop_operation_xyz
'x, y, z'
'-x, y+1/2, -z+1/2'
'-x, -y, -z'
'x, -y-1/2, z-1/2'

loop_
_atom_site_label
_atom_site_type_symbol
_atom_site_fract_x
_atom_site_fract_y
_atom_site_fract_z
_atom_site_U_iso_or_equiv
_atom_site_adp_type
_atom_site_occupancy
_atom_site_site_symmetry_order
_atom_site_calc_flag
_atom_site_refinement_flags_posn
_atom_site_refinement_flags_adp
_atom_site_refinement_flags_occupancy
C1 C 0.49721(17) 0.15411(17) 0.08627(12) 0.0214(4) Uani 1 1 d . . .
C2 C 0.5279(2) 0.2912(2) 0.19604(14) 0.0278(4) Uani 1 1 d . . .
H2 H 0.5670 0.3321 0.2486 0.033 Uiso 1 1 calc R U .
C3 C 0.4155(2) 0.3191(2) 0.13885(14) 0.0290(4) Uani 1 1 d . . .
H3 H 0.3593 0.3834 0.1437 0.035 Uiso 1 1 calc R U .
C4 C 0.70541(17) 0.14101(18) 0.20757(12) 0.0219(4) Uani 1 1 d . . .
C5 C 0.7280(3) 0.0222(3) 0.17019(18) 0.0502(8) Uani 1 1 d . . .
H5A H 0.6657 -0.0357 0.1829 0.075 Uiso 1 1 calc R U .
H5B H 0.8171 -0.0046 0.1966 0.075 Uiso 1 1 calc R U .
H5C H 0.7160 0.0293 0.1067 0.075 Uiso 1 1 calc R U .
C6 C 0.7127(3) 0.1289(2) 0.30492(14) 0.0365(5) Uani 1 1 d . . .
H6A H 0.7022 0.2074 0.3295 0.055 Uiso 1 1 calc R U .
H6B H 0.7976 0.0956 0.3346 0.055 Uiso 1 1 calc R U .
H6C H 0.6431 0.0759 0.3134 0.055 Uiso 1 1 calc R U .
C7 C 0.8084(2) 0.2287(3) 0.1931(2) 0.0591(9) Uani 1 1 d . . .
H7A H 0.7959 0.2438 0.1303 0.089 Uiso 1 1 calc R U .
H7B H 0.8954 0.1951 0.2166 0.089 Uiso 1 1 calc R U .
H7C H 0.8001 0.3036 0.2233 0.089 Uiso 1 1 calc R U .
C8 C 0.12023(18) 0.22452(18) 0.02841(14) 0.0254(4) Uani 1 1 d . . .
C9 C 0.0718(3) 0.3426(2) 0.0563(2) 0.0458(6) Uani 1 1 d . . .
H9A H -0.0045 0.3285 0.0802 0.069 Uiso 1 1 calc R U .
H9B H 0.0476 0.3955 0.0055 0.069 Uiso 1 1 calc R U .
H9C H 0.1411 0.3797 0.1013 0.069 Uiso 1 1 calc R U .
C10 C 0.1504(2) 0.1381(2) 0.10563(17) 0.0380(5) Uani 1 1 d . . .
H10A H 0.2158 0.1734 0.1540 0.057 Uiso 1 1 calc R U .
H10B H 0.1843 0.0636 0.0875 0.057 Uiso 1 1 calc R U .
H10C H 0.0705 0.1220 0.1249 0.057 Uiso 1 1 calc R U .
C11 C 0.0091(2) 0.1695(3) -0.04255(19) 0.0467(6) Uani 1 1 d . . .
H11A H -0.0673 0.1570 -0.0186 0.070 Uiso 1 1 calc R U .
H11B H 0.0378 0.0931 -0.0614 0.070 Uiso 1 1 calc R U .
H11C H -0.0138 0.2235 -0.0928 0.070 Uiso 1 1 calc R U .
C12 C 0.27644(18) 0.36721(18) -0.08126(13) 0.0231(4) Uani 1 1 d . . .
C13 C 0.3915(2) 0.3472(2) -0.12386(17) 0.0367(5) Uani 1 1 d . . .
H13A H 0.4044 0.4186 -0.1566 0.055 Uiso 1 1 calc R U .
H13B H 0.3727 0.2792 -0.1639 0.055 Uiso 1 1 calc R U .
H13C H 0.4708 0.3312 -0.0782 0.055 Uiso 1 1 calc R U .
C14 C 0.3019(2) 0.4823(2) -0.02832(16) 0.0342(5) Uani 1 1 d . . .
H14A H 0.3094 0.5486 -0.0673 0.051 Uiso 1 1 calc R U .
H14B H 0.3833 0.4748 0.0171 0.051 Uiso 1 1 calc R U .
H14C H 0.2295 0.4974 -0.0008 0.051 Uiso 1 1 calc R U .
C15 C 0.1524(2) 0.3799(3) -0.15423(16) 0.0404(6) Uani 1 1 d . . .
H15A H 0.0798 0.4032 -0.1289 0.061 Uiso 1 1 calc R U .
H15B H 0.1322 0.3037 -0.1847 0.061 Uiso 1 1 calc R U .
H15C H 0.1655 0.4408 -0.1958 0.061 Uiso 1 1 calc R U .
N1 N 0.57582(15) 0.18971(15) 0.16263(10) 0.0208(3) Uani 1 1 d . . .
N2 N 0.39660(16) 0.23592(15) 0.07091(11) 0.0234(3) Uani 1 1 d . . .
P1 P 0.26687(4) 0.22399(4) -0.02074(3) 0.01828(11) Uani 1 1 d . . .
Cl1 Cl 0.36823(5) -0.10713(5) 0.07428(4) 0.03097(13) Uani 1 1 d . . .
Cr1 Cr 0.5000 0.0000 0.0000 0.01457(10) Uani 1 2 d S . P

loop_
_atom_site_aniso_label
_atom_site_aniso_U_11
_atom_site_aniso_U_22
_atom_site_aniso_U_33
_atom_site_aniso_U_23
_atom_site_aniso_U_13
_atom_site_aniso_U_12
C1 0.0201(8) 0.0233(9) 0.0206(8) -0.0007(7) 0.0046(6) 0.0009(7)
C2 0.0301(10) 0.0280(10) 0.0242(9) -0.0070(8) 0.0042(7) 0.0034(8)
C3 0.0307(10) 0.0274(10) 0.0280(10) -0.0074(8) 0.0050(8) 0.0057(8)
C4 0.0181(8) 0.0272(10) 0.0182(8) -0.0024(7) 0.0002(6) 0.0042(7)
C5 0.0437(13) 0.0535(16) 0.0406(13) -0.0227(12) -0.0154(11) 0.0330(12)
C6 0.0469(13) 0.0392(13) 0.0225(10) 0.0057(9) 0.0063(9) 0.0171(10)
C7 0.0242(11) 0.078(2) 0.071(2) 0.0381(18) 0.0040(12) -0.0054(12)
C8 0.0202(8) 0.0246(10) 0.0332(10) 0.0000(8) 0.0100(7) 0.0015(7)
C9 0.0410(13) 0.0349(13) 0.0708(19) -0.0003(12) 0.0317(13) 0.0071(10)
C10 0.0352(11) 0.0405(13) 0.0431(13) 0.0102(10) 0.0187(10) 0.0013(10)
C11 0.0242(10) 0.0570(17) 0.0555(16) 0.0037(14) 0.0030(10) -0.0106(11)
C12 0.0220(8) 0.0239(9) 0.0230(9) 0.0020(7) 0.0045(7) 0.0019(7)
C13 0.0385(12) 0.0354(12) 0.0423(13) 0.0042(10) 0.0219(10) 0.0024(9)
C14 0.0414(12) 0.0239(10) 0.0380(12) -0.0002(9) 0.0105(9) -0.0012(9)
C15 0.0330(11) 0.0513(15) 0.0314(11) 0.0109(11) -0.0031(9) 0.0041(10)
N1 0.0194(7) 0.0225(8) 0.0192(7) -0.0037(6) 0.0024(5) 0.0033(6)
N2 0.0227(7) 0.0231(8) 0.0235(8) -0.0035(6) 0.0039(6) 0.0030(6)
P1 0.0159(2) 0.0197(2) 0.0182(2) -0.00209(16) 0.00209(15) 0.00215(16)
Cl1 0.0331(3) 0.0283(3) 0.0369(3) 0.0081(2) 0.0190(2) 0.00102(19)
Cr1 0.01544(18) 0.01546(19) 0.01276(17) -0.00130(13) 0.00332(13) 0.00107(13)

loop_
_atom_type_symbol
_atom_type_description
_atom_type_scat_dispersion_real
_atom_type_scat_dispersion_imag
_atom_type_scat_source
C C 0.0033 0.0016 'International Tables Vol C Tables 4.2.6.8 and 6.1.1.4'
H H 0.0000 0.0000 'International Tables Vol C Tables 4.2.6.8 and 6.1.1.4'
N N 0.0061 0.0033 'International Tables Vol C Tables 4.2.6.8 and 6.1.1.4'
P P 0.1023 0.0942 'International Tables Vol C Tables 4.2.6.8 and 6.1.1.4'
Cl Cl 0.1484 0.1585 'International Tables Vol C Tables 4.2.6.8 and 6.1.1.4'
Cr Cr 0.3209 0.6236 'International Tables Vol C Tables 4.2.6.8 and 6.1.1.4'

loop_
_geom_angle_atom_site_label_1
_geom_angle_atom_site_label_2
_geom_angle_atom_site_label_3
_geom_angle
_geom_angle_site_symmetry_1
_geom_angle_site_symmetry_3
N1 C1 N2 103.99(16) . .
N1 C1 Cr1 133.30(14) . .
N2 C1 Cr1 122.58(13) . .
C3 C2 N1 106.26(17) . .
C3 C2 H2 126.9 . .
N1 C2 H2 126.9 . .
C2 C3 N2 107.24(18) . .
C2 C3 H3 126.4 . .
N2 C3 H3 126.4 . .
N1 C4 C5 110.88(16) . .
N1 C4 C6 109.28(16) . .
C5 C4 C6 109.9(2) . .
N1 C4 C7 107.44(17) . .
C5 C4 C7 109.3(2) . .
C6 C4 C7 110.0(2) . .
C4 C5 H5A 109.5 . .
C4 C5 H5B 109.5 . .
H5A C5 H5B 109.5 . .
C4 C5 H5C 109.5 . .
H5A C5 H5C 109.5 . .
H5B C5 H5C 109.5 . .
C4 C6 H6A 109.5 . .
C4 C6 H6B 109.5 . .
H6A C6 H6B 109.5 . .
C4 C6 H6C 109.5 . .
H6A C6 H6C 109.5 . .
H6B C6 H6C 109.5 . .
C4 C7 H7A 109.5 . .
C4 C7 H7B 109.5 . .
H7A C7 H7B 109.5 . .
C4 C7 H7C 109.5 . .
H7A C7 H7C 109.5 . .
H7B C7 H7C 109.5 . .
C9 C8 C10 110.2(2) . .
C9 C8 C11 107.9(2) . .
C10 C8 C11 107.3(2) . .
C9 C8 P1 119.03(15) . .
C10 C8 P1 106.74(14) . .
C11 C8 P1 104.99(15) . .
C8 C9 H9A 109.5 . .
C8 C9 H9B 109.5 . .
H9A C9 H9B 109.5 . .
C8 C9 H9C 109.5 . .
H9A C9 H9C 109.5 . .
H9B C9 H9C 109.5 . .
C8 C10 H10A 109.5 . .
C8 C10 H10B 109.5 . .
H10A C10 H10B 109.5 . .
C8 C10 H10C 109.5 . .
H10A C10 H10C 109.5 . .
H10B C10 H10C 109.5 . .
C8 C11 H11A 109.5 . .
C8 C11 H11B 109.5 . .
H11A C11 H11B 109.5 . .
C8 C11 H11C 109.5 . .
H11A C11 H11C 109.5 . .
H11B C11 H11C 109.5 . .
C15 C12 C14 109.75(19) . .
C15 C12 C13 108.14(19) . .
C14 C12 C13 107.85(18) . .
C15 C12 P1 108.58(15) . .
C14 C12 P1 118.16(15) . .
C13 C12 P1 103.83(14) . .
C12 C13 H13A 109.5 . .
C12 C13 H13B 109.5 . .
H13A C13 H13B 109.5 . .
C12 C13 H13C 109.5 . .
H13A C13 H13C 109.5 . .
H13B C13 H13C 109.5 . .
C12 C14 H14A 109.5 . .
C12 C14 H14B 109.5 . .
H14A C14 H14B 109.5 . .
C12 C14 H14C 109.5 . .
H14A C14 H14C 109.5 . .
H14B C14 H14C 109.5 . .
C12 C15 H15A 109.5 . .
C12 C15 H15B 109.5 . .
H15A C15 H15B 109.5 . .
C12 C15 H15C 109.5 . .
H15A C15 H15C 109.5 . .
H15B C15 H15C 109.5 . .
C1 N1 C2 112.07(16) . .
C1 N1 C4 127.96(16) . .
C2 N1 C4 119.75(15) . .
C1 N2 C3 110.42(16) . .
C1 N2 P1 120.88(13) . .
C3 N2 P1 128.66(14) . .
N2 P1 C12 103.04(8) . .
N2 P1 C8 102.75(9) . .
C12 P1 C8 110.63(9) . .
C1 Cr1 C1 180.0 3_655 .
C1 Cr1 Cl1 90.03(5) 3_655 .
C1 Cr1 Cl1 89.97(5) . .
C1 Cr1 Cl1 89.97(5) 3_655 3_655
C1 Cr1 Cl1 90.03(5) . 3_655
Cl1 Cr1 Cl1 180.0 . 3_655

loop_
_geom_bond_atom_site_label_1
_geom_bond_atom_site_label_2
_geom_bond_distance
_geom_bond_site_symmetry_2
C1 N1 1.347(2) .
C1 N2 1.382(2) .
C1 Cr1 2.2052(19) .
C2 C3 1.343(3) .
C2 N1 1.401(3) .
C2 H2 0.9500 .
C3 N2 1.398(3) .
C3 H3 0.9500 .
C4 N1 1.486(2) .
C4 C5 1.502(3) .
C4 C6 1.521(3) .
C4 C7 1.525(3) .
C5 H5A 0.9800 .
C5 H5B 0.9800 .
C5 H5C 0.9800 .
C6 H6A 0.9800 .
C6 H6B 0.9800 .
C6 H6C 0.9800 .
C7 H7A 0.9800 .
C7 H7B 0.9800 .
C7 H7C 0.9800 .
C8 C9 1.525(3) .
C8 C10 1.528(3) .
C8 C11 1.542(3) .
C8 P1 1.8902(19) .
C9 H9A 0.9800 .
C9 H9B 0.9800 .
C9 H9C 0.9800 .
C10 H10A 0.9800 .
C10 H10B 0.9800 .
C10 H10C 0.9800 .
C11 H11A 0.9800 .
C11 H11B 0.9800 .
C11 H11C 0.9800 .
C12 C15 1.527(3) .
C12 C14 1.527(3) .
C12 C13 1.539(3) .
C12 P1 1.885(2) .
C13 H13A 0.9800 .
C13 H13B 0.9800 .
C13 H13C 0.9800 .
C14 H14A 0.9800 .
C14 H14B 0.9800 .
C14 H14C 0.9800 .
C15 H15A 0.9800 .
C15 H15B 0.9800 .
C15 H15C 0.9800 .
N2 P1 1.7393(17) .
Cl1 Cr1 2.3525(5) .
Cr1 C1 2.2052(19) 3_655
Cr1 Cl1 2.3526(5) 3_655

loop_
_geom_torsion_atom_site_label_1
_geom_torsion_atom_site_label_2
_geom_torsion_atom_site_label_3
_geom_torsion_atom_site_label_4
_geom_torsion
N1 C2 C3 N2 -0.7(2)
N2 C1 N1 C2 0.1(2)
Cr1 C1 N1 C2 -175.73(15)
N2 C1 N1 C4 -174.34(18)
Cr1 C1 N1 C4 9.8(3)
C3 C2 N1 C1 0.4(2)
C3 C2 N1 C4 175.35(18)
C5 C4 N1 C1 -15.2(3)
C6 C4 N1 C1 -136.5(2)
C7 C4 N1 C1 104.2(3)
C5 C4 N1 C2 170.7(2)
C6 C4 N1 C2 49.4(2)
C7 C4 N1 C2 -69.9(3)
N1 C1 N2 C3 -0.6(2)
Cr1 C1 N2 C3 175.85(14)
N1 C1 N2 P1 -178.42(13)
Cr1 C1 N2 P1 -2.0(2)
C2 C3 N2 C1 0.8(2)
C2 C3 N2 P1 178.45(16)
C1 N2 P1 C12 -119.24(16)
C3 N2 P1 C12 63.4(2)
C1 N2 P1 C8 125.72(16)
C3 N2 P1 C8 -51.7(2)
C15 C12 P1 N2 -169.13(15)
C14 C12 P1 N2 -43.37(17)
C13 C12 P1 N2 75.97(15)
C15 C12 P1 C8 -59.91(17)
C14 C12 P1 C8 65.86(18)
C13 C12 P1 C8 -174.81(14)
C9 C8 P1 N2 79.1(2)
C10 C8 P1 N2 -46.25(17)
C11 C8 P1 N2 -159.99(16)
C9 C8 P1 C12 -30.3(2)
C10 C8 P1 C12 -155.66(15)
C11 C8 P1 C12 90.60(17)
